data_8102096
loop_
_publ_author_name
'Wang, Li-Ya'
'Zhao, Bao-Li'
'Jiang, Kai'
'Wang, Yu-Fang'

_publ_section_title
;
Crystal structure of 4,4,5,5-tetramethylimidazoline-2-yl-(2'-chloro-
5'-nitrophenyl)-1-hydroxide-bis(hexafluoroacetyl acetonato)-zinc(II), 
Zn[C~3~HO~2~(CF~3~)~2~]~2~(C~13~H~15~ClN~3~O~3~)
;
_journal_issue 3
_journal_name_full 'Zeitschrift f\"ur Kristallographie - New Crystal Structures'
_journal_page_first 181
_journal_page_last 183
_journal_volume 222
_journal_year 2007
_chemical_formula_structural Zn(C23H17ClF12N3O7)
_chemical_formula_sum 'C23 H17 Cl F12 N3 O7 Zn'
_chemical_formula_weight 776.22
_chemical_name_systematic
;
4,4,5,5-tetramethylimidazoline-2-yl-(2'-chloro-5'-nitrophenyl)-1-hydroxide)-
(hexafluoroacetyl acetonato)-zinc(II)
;
_space_group_IT_number 2
_symmetry_cell_setting triclinic
_symmetry_space_group_name_Hall '-P 1'
_symmetry_space_group_name_H-M 'P -1'
_atom_sites_solution_hydrogens geom
_atom_sites_solution_primary direct
_atom_sites_solution_secondary difmap
_audit_creation_method SHELXL-97
_cell_angle_alpha 76.978(2)
_cell_angle_beta 77.7800(10)
_cell_angle_gamma 66.7110(10)
_cell_formula_units_Z 2
_cell_length_a 10.1626(9)
_cell_length_b 10.9171(10)
_cell_length_c 16.1566(15)
_cell_measurement_reflns_used 2471
_cell_measurement_temperature 291(2)
_cell_measurement_theta_max 0.00
_cell_measurement_theta_min 0.00
_cell_volume 1589.0(3)
_computing_cell_refinement 'Bruker SMART'
_computing_data_collection 'Bruker SMART'
_computing_data_reduction 'Bruker SAINT'
_computing_molecular_graphics 'Bruker SHELXTL'
_computing_publication_material 'Bruker SHELXTL'
_computing_structure_refinement 'SHELXL-97 (Sheldrick, 1997)'
_computing_structure_solution 'SHELXS-97 (Sheldrick, 1990)'
_diffrn_ambient_temperature 291(2)
_diffrn_measured_fraction_theta_full 0.983
_diffrn_measured_fraction_theta_max 0.983
_diffrn_measurement_device_type 'Bruker SMART CCD'
_diffrn_measurement_method phi/omega
_diffrn_radiation_monochromator graphite
_diffrn_radiation_source 'fine-focus sealed tube'
_diffrn_radiation_type MoK\a
_diffrn_radiation_wavelength 0.71073
_diffrn_reflns_av_R_equivalents 0.0136
_diffrn_reflns_av_sigmaI/netI 0.0276
_diffrn_reflns_limit_h_max 12
_diffrn_reflns_limit_h_min -11
_diffrn_reflns_limit_k_max 9
_diffrn_reflns_limit_k_min -13
_diffrn_reflns_limit_l_max 19
_diffrn_reflns_limit_l_min -18
_diffrn_reflns_number 8377
_diffrn_reflns_theta_full 25.50
_diffrn_reflns_theta_max 25.50
_diffrn_reflns_theta_min 2.40
_exptl_absorpt_coefficient_mu 0.971
_exptl_absorpt_correction_T_max 0.8198
_exptl_absorpt_correction_T_min 0.7255
_exptl_absorpt_correction_type none
_exptl_crystal_density_diffrn 1.622
_exptl_crystal_density_meas 0
_exptl_crystal_density_method 'not measured'
_exptl_crystal_F_000 774
_exptl_crystal_size_max 0.35
_exptl_crystal_size_mid 0.29
_exptl_crystal_size_min 0.21
_refine_diff_density_max 0.799
_refine_diff_density_min -0.536
_refine_diff_density_rms 0.064
_refine_ls_extinction_method none
_refine_ls_goodness_of_fit_ref 1.056
_refine_ls_hydrogen_treatment constr
_refine_ls_matrix_type full
_refine_ls_number_parameters 466
_refine_ls_number_reflns 5813
_refine_ls_number_restraints 494
_refine_ls_restrained_S_all 1.152
_refine_ls_R_factor_all 0.1005
_refine_ls_R_factor_gt 0.0706
_refine_ls_shift/su_max 0.001
_refine_ls_shift/su_mean 0.000
_refine_ls_structure_factor_coef Fsqd
_refine_ls_weighting_details 'calc w=1/[\s^2^(Fo^2^)+(0.1372P)^2^+0.5419P] where P=(Fo^2^+2Fc^2^)/3'
_refine_ls_weighting_scheme calc
_refine_ls_wR_factor_gt 0.2064
_refine_ls_wR_factor_ref 0.2374
_reflns_number_gt 3705
_reflns_number_total 5813
_reflns_threshold_expression >2sigma(I)
_cod_data_source_file 1267-1972.cff
_cod_data_source_block aa
_cod_depositor_comments
;
The following automatic conversions were performed:
'_symmetry_cell_setting' value 'Triclinic' changed to 'triclinic'
according to '/home/saulius/struct/CIF-dictionaries/cif_core.dic'
dictionary named 'cif_core.dic' version 2.4.1 from 2010-06-29.

Automatic conversion script
Id: cif_fix_enum 1555 2011-01-17 13:19:09Z saulius 
;
_cod_original_sg_symbol_H-M P-1
_cod_database_code 8102096

loop_
_symmetry_equiv_pos_as_xyz
'x, y, z'
'-x, -y, -z'

loop_
_atom_site_label
_atom_site_type_symbol
_atom_site_fract_x
_atom_site_fract_y
_atom_site_fract_z
_atom_site_U_iso_or_equiv
_atom_site_adp_type
_atom_site_occupancy
_atom_site_symmetry_multiplicity
_atom_site_Wyckoff_symbol
_atom_site_calc_flag
_atom_site_refinement_flags
_atom_site_disorder_assembly
_atom_site_disorder_group
F1 F 0.0019(11) 0.0799(12) 0.1984(6) 0.153(3) Uani 0.544(5) 2 i d PDU A 1
F2 F 0.1700(13) -0.0682(8) 0.2664(8) 0.204(4) Uani 0.544(5) 2 i d PDU A 1
F3 F 0.0194(10) 0.0936(9) 0.3204(5) 0.138(2) Uani 0.544(5) 2 i d PDU A 1
F4 F 0.6010(7) -0.0576(6) 0.0854(5) 0.206(3) Uani 1 2 i d U A .
F5 F 0.5954(7) 0.1237(8) 0.0077(5) 0.201(3) Uani 1 2 i d U A .
F6 F 0.6782(6) 0.0672(7) 0.1251(4) 0.178(2) Uani 1 2 i d U A .
F7 F 0.0697(11) 0.6068(10) -0.0610(5) 0.200(4) Uani 0.752(8) 2 i d PDU B 1
F8 F 0.1587(10) 0.7396(10) -0.0471(5) 0.195(4) Uani 0.752(8) 2 i d PDU B 1
F9 F -0.0662(10) 0.7934(11) -0.0238(5) 0.260(7) Uani 0.752(8) 2 i d PDU B 1
F10 F -0.2724(5) 0.7805(6) 0.2702(4) 0.175(2) Uani 1 2 i d U B .
F11 F -0.1658(5) 0.6587(5) 0.3693(3) 0.1508(17) Uani 1 2 i d U B .
F12 F -0.1082(8) 0.8195(7) 0.3052(5) 0.220(4) Uani 1 2 i d U B .
F1' F 0.1341(12) -0.0300(11) 0.1881(6) 0.153(3) Uani 0.456(5) 2 i d PDU A 2
F2' F 0.1131(18) -0.0125(13) 0.3165(6) 0.204(4) Uani 0.456(5) 2 i d PDU A 2
F3' F -0.0318(9) 0.1342(9) 0.2333(8) 0.138(2) Uani 0.456(5) 2 i d PDU A 2
F7' F 0.040(3) 0.8175(17) -0.0110(15) 0.200(4) Uani 0.248(8) 2 i d PDU B 2
F8' F -0.065(2) 0.696(3) -0.0275(16) 0.195(4) Uani 0.248(8) 2 i d PDU B 2
F9' F 0.156(2) 0.649(3) -0.0726(13) 0.260(7) Uani 0.248(8) 2 i d PDU B 2
C10 C 0.6887(15) 0.332(2) 0.2970(16) 0.193(8) Uani 0.637(19) 2 i d PDU C 1
H10A H 0.7420 0.3687 0.2485 0.289 Uiso 0.637(19) 2 i calc PR C 1
H10B H 0.6675 0.2622 0.2816 0.289 Uiso 0.637(19) 2 i calc PR C 1
H10C H 0.7453 0.2943 0.3435 0.289 Uiso 0.637(19) 2 i calc PR C 1
C11 C 0.569(3) 0.543(2) 0.3698(16) 0.189(6) Uani 0.637(19) 2 i d PDU C 1
H11A H 0.6633 0.5024 0.3876 0.284 Uiso 0.637(19) 2 i calc PR C 1
H11B H 0.4969 0.5629 0.4190 0.284 Uiso 0.637(19) 2 i calc PR C 1
H11C H 0.5621 0.6253 0.3306 0.284 Uiso 0.637(19) 2 i calc PR C 1
C12 C 0.3356(11) 0.6429(9) 0.2593(11) 0.148(4) Uani 0.798(15) 2 i d PDU C 1
H12A H 0.3824 0.7075 0.2436 0.223 Uiso 0.798(15) 2 i calc PR C 1
H12B H 0.2898 0.6443 0.3177 0.223 Uiso 0.798(15) 2 i calc PR C 1
H12C H 0.2640 0.6656 0.2223 0.223 Uiso 0.798(15) 2 i calc PR C 1
C13 C 0.5178(15) 0.4970(17) 0.1571(7) 0.148(4) Uani 0.798(15) 2 i d PDU C 1
H13A H 0.5687 0.4050 0.1480 0.222 Uiso 0.798(15) 2 i calc PR C 1
H13B H 0.5843 0.5435 0.1442 0.222 Uiso 0.798(15) 2 i calc PR C 1
H13C H 0.4438 0.5407 0.1205 0.222 Uiso 0.798(15) 2 i calc PR C 1
C10' C 0.7039(18) 0.426(5) 0.294(3) 0.193(8) Uani 0.363(19) 2 i d PDU C 2
H10D H 0.7506 0.4162 0.3426 0.289 Uiso 0.363(19) 2 i calc PR C 2
H10E H 0.7105 0.5024 0.2535 0.289 Uiso 0.363(19) 2 i calc PR C 2
H10F H 0.7504 0.3457 0.2682 0.289 Uiso 0.363(19) 2 i calc PR C 2
C11' C 0.489(4) 0.579(3) 0.361(3) 0.189(6) Uani 0.363(19) 2 i d PDU C 2
H11D H 0.5273 0.5636 0.4138 0.284 Uiso 0.363(19) 2 i calc PR C 2
H11E H 0.3855 0.6126 0.3720 0.284 Uiso 0.363(19) 2 i calc PR C 2
H11F H 0.5204 0.6444 0.3203 0.284 Uiso 0.363(19) 2 i calc PR C 2
C12' C 0.392(5) 0.637(3) 0.192(3) 0.148(4) Uani 0.202(15) 2 i d PDU C 2
H12D H 0.4490 0.6325 0.1365 0.223 Uiso 0.202(15) 2 i calc PR C 2
H12E H 0.3979 0.7057 0.2171 0.223 Uiso 0.202(15) 2 i calc PR C 2
H12F H 0.2930 0.6569 0.1865 0.223 Uiso 0.202(15) 2 i calc PR C 2
C13' C 0.580(5) 0.428(6) 0.188(3) 0.148(4) Uani 0.202(15) 2 i d PDU C 2
H13D H 0.5468 0.4095 0.1421 0.222 Uiso 0.202(15) 2 i calc PR C 2
H13E H 0.6394 0.3445 0.2179 0.222 Uiso 0.202(15) 2 i calc PR C 2
H13F H 0.6352 0.4845 0.1643 0.222 Uiso 0.202(15) 2 i calc PR C 2
Zn1 Zn 0.22963(7) 0.39923(6) 0.19664(4) 0.0876(3) Uani 1 2 i d . . .
Cl1 Cl 0.5413(3) 0.0437(2) 0.35970(15) 0.1531(9) Uani 1 2 i d . . .
O1 O -0.1372(8) 0.2082(6) 0.5325(4) 0.152(2) Uani 1 2 i d U . .
O2 O -0.1202(6) 0.4026(6) 0.5113(4) 0.1378(19) Uani 1 2 i d U . .
O3 O 0.5093(7) 0.3032(7) 0.4595(4) 0.164(2) Uani 1 2 i d U . .
O4 O 0.1425(5) 0.2575(4) 0.2296(3) 0.0994(11) Uani 1 2 i d U . .
O5 O 0.4061(5) 0.2667(5) 0.1313(3) 0.1121(14) Uani 1 2 i d U . .
O6 O 0.1741(5) 0.5245(5) 0.0892(3) 0.1063(13) Uani 1 2 i d U . .
O7 O 0.0518(4) 0.5326(4) 0.2636(2) 0.0935(11) Uani 1 2 i d U . .
N1 N -0.0687(7) 0.2826(6) 0.5088(4) 0.1101(16) Uani 1 2 i d U . .
N2 N 0.3601(5) 0.4110(5) 0.2728(3) 0.0922(13) Uani 1 2 i d U . .
N3 N 0.4745(7) 0.3611(7) 0.3850(5) 0.1235(19) Uani 1 2 i d U C .
C1 C 0.2969(7) 0.2546(5) 0.3951(4) 0.0894(16) Uani 1 2 i d U . .
C2 C 0.1552(7) 0.3086(5) 0.4297(3) 0.0862(15) Uani 1 2 i d U . .
H2 H 0.1078 0.4019 0.4238 0.103 Uiso 1 2 i calc R . .
C3 C 0.0817(8) 0.2242(6) 0.4738(4) 0.0953(17) Uani 1 2 i d U . .
C4 C 0.1496(11) 0.0857(7) 0.4854(5) 0.116(2) Uani 1 2 i d U . .
H4 H 0.1002 0.0303 0.5163 0.140 Uiso 1 2 i calc R . .
C5 C 0.2922(11) 0.0307(7) 0.4502(5) 0.122(3) Uani 1 2 i d U . .
H5 H 0.3389 -0.0626 0.4565 0.146 Uiso 1 2 i calc R . .
C6 C 0.3651(8) 0.1119(7) 0.4063(4) 0.108(2) Uani 1 2 i d U . .
C7 C 0.3742(6) 0.3411(6) 0.3496(4) 0.0918(17) Uani 1 2 i d U . .
C8 C 0.5447(8) 0.4456(11) 0.3251(7) 0.142(3) Uani 1 2 i d DU . .
C9 C 0.4493(7) 0.4999(8) 0.2499(5) 0.121(2) Uani 1 2 i d DU C .
C14 C 0.1029(9) 0.0607(7) 0.2433(4) 0.134(3) Uani 1 2 i d DU . .
C15 C 0.1997(8) 0.1405(7) 0.2112(4) 0.1034(18) Uani 1 2 i d U A .
C16 C 0.3350(9) 0.0796(7) 0.1656(5) 0.118(2) Uani 1 2 i d U . .
H16 H 0.3630 -0.0097 0.1581 0.142 Uiso 1 2 i calc R A .
C17 C 0.4274(8) 0.1458(8) 0.1316(5) 0.1050(19) Uani 1 2 i d U A .
C18 C 0.5769(10) 0.0695(11) 0.0862(7) 0.146(3) Uani 1 2 i d U . .
C19 C 0.0551(8) 0.6962(9) -0.0148(7) 0.169(4) Uani 1 2 i d DU . .
C20 C 0.0683(7) 0.6290(7) 0.0815(4) 0.112(2) Uani 1 2 i d U B .
C21 C -0.0337(7) 0.6927(7) 0.1458(4) 0.116(2) Uani 1 2 i d U . .
H21 H -0.1071 0.7741 0.1301 0.140 Uiso 1 2 i calc R B .
C22 C -0.0312(6) 0.6415(6) 0.2308(4) 0.0862(14) Uani 1 2 i d U B .
C23 C -0.1429(8) 0.7256(7) 0.2945(5) 0.109(2) Uani 1 2 i d U . .

loop_
_atom_site_aniso_label
_atom_site_aniso_U_11
_atom_site_aniso_U_22
_atom_site_aniso_U_33
_atom_site_aniso_U_23
_atom_site_aniso_U_13
_atom_site_aniso_U_12
F1 0.203(8) 0.170(8) 0.122(5) -0.016(5) -0.041(6) -0.101(6)
F2 0.264(11) 0.126(7) 0.187(10) 0.020(6) 0.012(8) -0.082(7)
F3 0.156(6) 0.115(5) 0.147(5) -0.022(4) -0.002(5) -0.062(4)
F4 0.156(4) 0.139(4) 0.291(8) -0.121(5) -0.034(5) 0.026(3)
F5 0.170(5) 0.219(7) 0.148(5) -0.078(5) 0.023(4) 0.002(4)
F6 0.114(3) 0.193(5) 0.202(6) -0.068(4) -0.033(4) -0.006(3)
F7 0.195(8) 0.288(10) 0.088(4) 0.006(5) -0.019(4) -0.077(8)
F8 0.208(8) 0.220(9) 0.113(5) 0.030(5) 0.022(5) -0.083(7)
F9 0.184(7) 0.276(11) 0.127(5) 0.062(7) -0.033(5) 0.075(7)
F10 0.105(3) 0.186(5) 0.176(5) -0.060(4) -0.002(3) 0.018(3)
F11 0.147(4) 0.149(4) 0.115(3) -0.037(3) 0.024(3) -0.023(3)
F12 0.244(7) 0.183(5) 0.267(7) -0.150(6) 0.115(6) -0.129(5)
F1' 0.203(8) 0.170(8) 0.122(5) -0.016(5) -0.041(6) -0.101(6)
F2' 0.264(11) 0.126(7) 0.187(10) 0.020(6) 0.012(8) -0.082(7)
F3' 0.156(6) 0.115(5) 0.147(5) -0.022(4) -0.002(5) -0.062(4)
F7' 0.195(8) 0.288(10) 0.088(4) 0.006(5) -0.019(4) -0.077(8)
F8' 0.208(8) 0.220(9) 0.113(5) 0.030(5) 0.022(5) -0.083(7)
F9' 0.184(7) 0.276(11) 0.127(5) 0.062(7) -0.033(5) 0.075(7)
C10 0.087(6) 0.221(17) 0.234(13) 0.006(16) -0.016(8) -0.043(10)
C11 0.186(16) 0.258(15) 0.193(12) -0.044(12) -0.050(14) -0.136(13)
C12 0.129(8) 0.101(6) 0.214(12) -0.039(7) 0.011(8) -0.050(6)
C13 0.132(9) 0.166(11) 0.139(9) -0.008(7) 0.007(7) -0.070(8)
C10' 0.087(6) 0.221(17) 0.234(13) 0.006(16) -0.016(8) -0.043(10)
C11' 0.186(16) 0.258(15) 0.193(12) -0.044(12) -0.050(14) -0.136(13)
C12' 0.129(8) 0.101(6) 0.214(12) -0.039(7) 0.011(8) -0.050(6)
C13' 0.132(9) 0.166(11) 0.139(9) -0.008(7) 0.007(7) -0.070(8)
Zn1 0.0889(5) 0.0715(5) 0.0819(5) -0.0125(3) -0.0131(3) -0.0070(3)
Cl1 0.1516(17) 0.1067(14) 0.1459(17) -0.0500(12) -0.0467(14) 0.0399(12)
O1 0.189(6) 0.122(4) 0.161(5) -0.003(4) -0.013(4) -0.090(4)
O2 0.126(4) 0.096(3) 0.187(5) -0.032(3) 0.007(4) -0.045(3)
O3 0.172(5) 0.175(5) 0.159(5) -0.036(4) -0.085(5) -0.041(4)
O4 0.111(3) 0.079(3) 0.092(3) -0.009(2) -0.015(2) -0.020(2)
O5 0.100(3) 0.100(3) 0.116(3) -0.039(3) -0.004(2) -0.009(2)
O6 0.098(3) 0.105(3) 0.080(2) -0.006(2) -0.005(2) -0.008(2)
O7 0.092(2) 0.083(2) 0.076(2) -0.0108(18) -0.0070(19) -0.005(2)
N1 0.134(5) 0.087(4) 0.109(4) -0.010(3) -0.012(3) -0.046(4)
N2 0.078(3) 0.075(3) 0.108(4) -0.028(3) -0.009(2) -0.007(2)
N3 0.106(4) 0.130(5) 0.129(5) -0.042(4) -0.038(4) -0.015(4)
C1 0.119(4) 0.066(3) 0.075(3) -0.017(2) -0.028(3) -0.014(3)
C2 0.109(4) 0.060(3) 0.080(3) -0.015(2) -0.021(3) -0.015(3)
C3 0.140(5) 0.065(3) 0.085(3) -0.007(3) -0.033(3) -0.036(3)
C4 0.183(7) 0.069(4) 0.097(4) 0.000(3) -0.048(5) -0.039(4)
C5 0.190(7) 0.059(3) 0.097(4) -0.008(3) -0.057(5) -0.009(4)
C6 0.143(5) 0.070(4) 0.089(4) -0.018(3) -0.045(4) 0.003(4)
C7 0.084(3) 0.080(4) 0.096(4) -0.036(3) -0.026(3) 0.005(3)
C8 0.099(5) 0.178(7) 0.159(7) -0.057(6) -0.014(5) -0.046(5)
C9 0.098(4) 0.117(5) 0.145(6) -0.044(4) 0.000(4) -0.030(4)
C14 0.189(8) 0.092(5) 0.120(6) 0.006(4) -0.046(6) -0.051(5)
C15 0.141(5) 0.074(4) 0.090(4) -0.003(3) -0.039(4) -0.027(4)
C16 0.126(5) 0.077(4) 0.130(5) -0.029(4) -0.040(5) 0.005(4)
C17 0.097(4) 0.094(4) 0.105(4) -0.036(4) -0.027(3) 0.002(4)
C18 0.126(6) 0.139(7) 0.150(7) -0.072(6) -0.028(6) 0.006(5)
C19 0.139(7) 0.182(9) 0.118(6) -0.002(6) 0.002(6) -0.009(7)
C20 0.091(4) 0.123(5) 0.076(3) 0.009(3) -0.010(3) -0.004(4)
C21 0.092(4) 0.103(4) 0.095(4) 0.008(3) -0.013(3) 0.013(3)
C22 0.076(3) 0.074(3) 0.088(3) -0.010(3) -0.009(3) -0.010(3)
C23 0.099(4) 0.091(4) 0.104(5) -0.020(4) -0.004(4) -0.002(4)

loop_
_atom_type_symbol
_atom_type_description
_atom_type_scat_dispersion_real
_atom_type_scat_dispersion_imag
_atom_type_scat_source
C C 0.0033 0.0016 'International Tables Vol C Tables 4.2.6.8 and 6.1.1.4'
H H 0.0000 0.0000 'International Tables Vol C Tables 4.2.6.8 and 6.1.1.4'
N N 0.0061 0.0033 'International Tables Vol C Tables 4.2.6.8 and 6.1.1.4'
O O 0.0106 0.0060 'International Tables Vol C Tables 4.2.6.8 and 6.1.1.4'
F F 0.0171 0.0103 'International Tables Vol C Tables 4.2.6.8 and 6.1.1.4'
Zn Zn 0.2839 1.4301 'International Tables Vol C Tables 4.2.6.8 and 6.1.1.4'
Cl Cl 0.1484 0.1585 'International Tables Vol C Tables 4.2.6.8 and 6.1.1.4'

loop_
_geom_angle_atom_site_label_1
_geom_angle_atom_site_label_2
_geom_angle_atom_site_label_3
_geom_angle
_geom_angle_site_symmetry_1
_geom_angle_site_symmetry_3
_geom_angle_publ_flag
C8 C10 H10A 109.5 . . ?
C8 C10 H10B 109.5 . . ?
C8 C10 H10C 109.5 . . ?
C8 C11 H11A 109.5 . . ?
C8 C11 H11B 109.5 . . ?
C8 C11 H11C 109.5 . . ?
C9 C12 H12A 109.5 . . ?
C9 C12 H12B 109.5 . . ?
C9 C12 H12C 109.5 . . ?
C9 C13 H13A 109.5 . . ?
C9 C13 H13B 109.5 . . ?
C9 C13 H13C 109.5 . . ?
C8 C10' H10D 109.5 . . ?
C8 C10' H10E 109.5 . . ?
H10D C10' H10E 109.5 . . ?
C8 C10' H10F 109.5 . . ?
H10D C10' H10F 109.5 . . ?
H10E C10' H10F 109.5 . . ?
C8 C11' H11D 109.5 . . ?
C8 C11' H11E 109.5 . . ?
H11D C11' H11E 109.5 . . ?
C8 C11' H11F 109.5 . . ?
H11D C11' H11F 109.5 . . ?
H11E C11' H11F 109.5 . . ?
C9 C12' H12D 109.5 . . ?
C9 C12' H12E 109.5 . . ?
H12D C12' H12E 109.5 . . ?
C9 C12' H12F 109.5 . . ?
H12D C12' H12F 109.5 . . ?
H12E C12' H12F 109.5 . . ?
C9 C13' H13D 109.5 . . ?
C9 C13' H13E 109.5 . . ?
H13D C13' H13E 109.5 . . ?
C9 C13' H13F 109.5 . . ?
H13D C13' H13F 109.5 . . ?
H13E C13' H13F 109.5 . . ?
O6 Zn1 O4 114.54(19) . . ?
O6 Zn1 N2 125.0(2) . . ?
O4 Zn1 N2 120.48(19) . . ?
O6 Zn1 O5 92.21(18) . . ?
O4 Zn1 O5 88.70(19) . . ?
N2 Zn1 O5 90.48(18) . . ?
O6 Zn1 O7 88.22(16) . . ?
O4 Zn1 O7 91.24(17) . . ?
N2 Zn1 O7 89.16(16) . . ?
O5 Zn1 O7 179.54(17) . . ?
C15 O4 Zn1 126.0(5) . . ?
C17 O5 Zn1 125.6(5) . . ?
C20 O6 Zn1 127.3(4) . . ?
C22 O7 Zn1 124.9(4) . . ?
O2 N1 O1 123.7(7) . . ?
O2 N1 C3 118.4(6) . . ?
O1 N1 C3 117.8(6) . . ?
C7 N2 C9 111.6(6) . . ?
C7 N2 Zn1 122.5(4) . . ?
C9 N2 Zn1 125.9(4) . . ?
O3 N3 C7 123.4(8) . . ?
O3 N3 C8 124.2(7) . . ?
C7 N3 C8 112.2(7) . . ?
C2 C1 C6 118.0(7) . . ?
C2 C1 C7 120.6(5) . . ?
C6 C1 C7 121.4(6) . . ?
C1 C2 C3 120.1(5) . . ?
C1 C2 H2 120.0 . . ?
C3 C2 H2 120.0 . . ?
C4 C3 C2 121.4(7) . . ?
C4 C3 N1 119.1(7) . . ?
C2 C3 N1 119.5(5) . . ?
C5 C4 C3 118.7(7) . . ?
C5 C4 H4 120.6 . . ?
C3 C4 H4 120.6 . . ?
C6 C5 C4 120.6(6) . . ?
C6 C5 H5 119.7 . . ?
C4 C5 H5 119.7 . . ?
C5 C6 C1 121.2(7) . . ?
C5 C6 Cl1 120.7(5) . . ?
C1 C6 Cl1 118.1(7) . . ?
N2 C7 N3 110.9(7) . . ?
N2 C7 C1 126.8(5) . . ?
N3 C7 C1 122.2(6) . . ?
N3 C8 C10' 132.2(19) . . ?
N3 C8 C11 111.8(12) . . ?
C10' C8 C11 77(2) . . ?
N3 C8 C11' 105(2) . . ?
C10' C8 C11' 101(2) . . ?
C11 C8 C11' 29.2(12) . . ?
N3 C8 C10 98.3(11) . . ?
C10' C8 C10 41.2(16) . . ?
C11 C8 C10 112.3(12) . . ?
C11' C8 C10 140.7(16) . . ?
N3 C8 C9 102.0(6) . . ?
C10' C8 C9 113.3(19) . . ?
C11 C8 C9 120.9(13) . . ?
C11' C8 C9 96.7(18) . . ?
C10 C8 C9 108.7(10) . . ?
N2 C9 C13 108.9(7) . . ?
N2 C9 C12' 118.6(19) . . ?
C13 C9 C12' 67(2) . . ?
N2 C9 C13' 105(2) . . ?
C13 C9 C13' 34(2) . . ?
C12' C9 C13' 99(3) . . ?
N2 C9 C12 103.5(6) . . ?
C13 C9 C12 109.3(9) . . ?
C12' C9 C12 43(2) . . ?
C13' C9 C12 140(2) . . ?
N2 C9 C8 101.7(6) . . ?
C13 C9 C8 121.3(8) . . ?
C12' C9 C8 134(2) . . ?
C13' C9 C8 91(3) . . ?
C12 C9 C8 110.4(8) . . ?
F2' C14 F2 48.2(6) . . ?
F2' C14 F1 122.4(12) . . ?
F2 C14 F1 109.9(8) . . ?
F2' C14 F3' 111.6(9) . . ?
F2 C14 F3' 132.8(11) . . ?
F1 C14 F3' 37.2(5) . . ?
F2' C14 F1' 103.7(7) . . ?
F2 C14 F1' 58.9(6) . . ?
F1 C14 F1' 63.4(6) . . ?
F3' C14 F1' 100.4(7) . . ?
F2' C14 F3 52.5(6) . . ?
F2 C14 F3 99.6(7) . . ?
F1 C14 F3 100.0(7) . . ?
F3' C14 F3 68.4(6) . . ?
F1' C14 F3 140.0(9) . . ?
F2' C14 C15 118.9(10) . . ?
F2 C14 C15 114.8(9) . . ?
F1 C14 C15 118.3(7) . . ?
F3' C14 C15 111.9(7) . . ?
F1' C14 C15 108.1(8) . . ?
F3 C14 C15 111.6(7) . . ?
O4 C15 C16 129.0(7) . . ?
O4 C15 C14 112.5(7) . . ?
C16 C15 C14 118.5(6) . . ?
C17 C16 C15 122.5(7) . . ?
C17 C16 H16 118.8 . . ?
C15 C16 H16 118.8 . . ?
O5 C17 C16 127.8(6) . . ?
O5 C17 C18 113.0(8) . . ?
C16 C17 C18 119.2(8) . . ?
F5 C18 F6 108.9(11) . . ?
F5 C18 F4 106.5(8) . . ?
F6 C18 F4 105.4(8) . . ?
F5 C18 C17 111.6(8) . . ?
F6 C18 C17 110.4(7) . . ?
F4 C18 C17 113.9(10) . . ?
F9' C19 F8' 111.4(10) . . ?
F9' C19 F9 127.9(16) . . ?
F8' C19 F9 49.7(11) . . ?
F9' C19 F7' 110.6(10) . . ?
F8' C19 F7' 109.3(10) . . ?
F9 C19 F7' 59.6(11) . . ?
F9' C19 F8 54.5(13) . . ?
F8' C19 F8 144.5(16) . . ?
F9 C19 F8 109.3(8) . . ?
F7' C19 F8 59.5(12) . . ?
F9' C19 F7 51.3(13) . . ?
F8' C19 F7 65.9(13) . . ?
F9 C19 F7 108.4(8) . . ?
F7' C19 F7 148.8(16) . . ?
F8 C19 F7 105.3(8) . . ?
F9' C19 C20 119.5(13) . . ?
F8' C19 C20 104.4(13) . . ?
F9 C19 C20 112.5(8) . . ?
F7' C19 C20 100.8(14) . . ?
F8 C19 C20 110.7(8) . . ?
F7 C19 C20 110.3(8) . . ?
O6 C20 C21 128.3(6) . . ?
O6 C20 C19 112.6(6) . . ?
C21 C20 C19 119.1(6) . . ?
C22 C21 C20 123.1(5) . . ?
C22 C21 H21 118.5 . . ?
C20 C21 H21 118.5 . . ?
O7 C22 C21 127.9(5) . . ?
O7 C22 C23 114.4(5) . . ?
C21 C22 C23 117.7(5) . . ?
F12 C23 F11 107.3(7) . . ?
F12 C23 F10 107.9(7) . . ?
F11 C23 F10 102.6(7) . . ?
F12 C23 C22 111.4(7) . . ?
F11 C23 C22 114.8(6) . . ?
F10 C23 C22 112.3(6) . . ?

loop_
_geom_bond_atom_site_label_1
_geom_bond_atom_site_label_2
_geom_bond_distance
_geom_bond_site_symmetry_2
_geom_bond_publ_flag
F1 C14 1.303(8) . ?
F2 C14 1.303(8) . ?
F3 C14 1.384(8) . ?
F4 C18 1.313(11) . ?
F5 C18 1.281(12) . ?
F6 C18 1.305(10) . ?
F7 C19 1.304(8) . ?
F8 C19 1.287(8) . ?
F9 C19 1.280(8) . ?
F10 C23 1.318(8) . ?
F11 C23 1.292(8) . ?
F12 C23 1.264(9) . ?
F1' C14 1.380(8) . ?
F2' C14 1.268(8) . ?
F3' C14 1.308(8) . ?
F7' C19 1.285(10) . ?
F8' C19 1.278(10) . ?
F9' C19 1.259(10) . ?
C10 C8 1.558(10) . ?
C10 H10A 0.9600 . ?
C10 H10B 0.9600 . ?
C10 H10C 0.9600 . ?
C11 C8 1.532(10) . ?
C11 H11A 0.9600 . ?
C11 H11B 0.9600 . ?
C11 H11C 0.9600 . ?
C12 C9 1.550(8) . ?
C12 H12A 0.9600 . ?
C12 H12B 0.9600 . ?
C12 H12C 0.9600 . ?
C13 C9 1.515(9) . ?
C13 H13A 0.9600 . ?
C13 H13B 0.9600 . ?
C13 H13C 0.9600 . ?
C10' C8 1.530(11) . ?
C10' H10D 0.9600 . ?
C10' H10E 0.9600 . ?
C10' H10F 0.9600 . ?
C11' C8 1.542(11) . ?
C11' H11D 0.9600 . ?
C11' H11E 0.9600 . ?
C11' H11F 0.9600 . ?
C12' C9 1.534(11) . ?
C12' H12D 0.9600 . ?
C12' H12E 0.9600 . ?
C12' H12F 0.9600 . ?
C13' C9 1.534(11) . ?
C13' H13D 0.9600 . ?
C13' H13E 0.9600 . ?
C13' H13F 0.9600 . ?
Zn1 O6 1.984(4) . ?
Zn1 O4 1.994(4) . ?
Zn1 N2 2.046(5) . ?
Zn1 O5 2.063(4) . ?
Zn1 O7 2.087(4) . ?
Cl1 C6 1.719(8) . ?
O1 N1 1.218(7) . ?
O2 N1 1.210(7) . ?
O3 N3 1.278(8) . ?
O4 C15 1.252(7) . ?
O5 C17 1.249(8) . ?
O6 C20 1.223(7) . ?
O7 C22 1.232(6) . ?
N1 C3 1.444(9) . ?
N2 C7 1.305(8) . ?
N2 C9 1.514(9) . ?
N3 C7 1.375(8) . ?
N3 C8 1.457(12) . ?
C1 C2 1.368(8) . ?
C1 C6 1.419(8) . ?
C1 C7 1.442(9) . ?
C2 C3 1.392(8) . ?
C2 H2 0.9300 . ?
C3 C4 1.378(9) . ?
C4 C5 1.378(11) . ?
C4 H4 0.9300 . ?
C5 C6 1.360(11) . ?
C5 H5 0.9300 . ?
C8 C9 1.576(12) . ?
C14 C15 1.502(11) . ?
C15 C16 1.395(10) . ?
C16 C17 1.358(10) . ?
C16 H16 0.9300 . ?
C17 C18 1.531(11) . ?
C19 C20 1.573(13) . ?
C20 C21 1.392(9) . ?
C21 C22 1.361(8) . ?
C21 H21 0.9300 . ?
C22 C23 1.516(8) . ?

loop_
_geom_torsion_atom_site_label_1
_geom_torsion_atom_site_label_2
_geom_torsion_atom_site_label_3
_geom_torsion_atom_site_label_4
_geom_torsion
_geom_torsion_site_symmetry_1
_geom_torsion_site_symmetry_2
_geom_torsion_site_symmetry_3
_geom_torsion_site_symmetry_4
_geom_torsion_publ_flag
O6 Zn1 O4 C15 93.9(5) . . . . ?
N2 Zn1 O4 C15 -87.8(5) . . . . ?
O5 Zn1 O4 C15 2.0(5) . . . . ?
O7 Zn1 O4 C15 -177.5(5) . . . . ?
O6 Zn1 O5 C17 -120.7(5) . . . . ?
O4 Zn1 O5 C17 -6.2(5) . . . . ?
N2 Zn1 O5 C17 114.3(5) . . . . ?
O7 Zn1 O5 C17 77(22) . . . . ?
O4 Zn1 O6 C20 87.6(7) . . . . ?
N2 Zn1 O6 C20 -90.7(7) . . . . ?
O5 Zn1 O6 C20 177.1(7) . . . . ?
O7 Zn1 O6 C20 -3.0(7) . . . . ?
O6 Zn1 O7 C22 -2.4(5) . . . . ?
O4 Zn1 O7 C22 -116.9(5) . . . . ?
N2 Zn1 O7 C22 122.6(5) . . . . ?
O5 Zn1 O7 C22 160(22) . . . . ?
O6 Zn1 N2 C7 168.3(4) . . . . ?
O4 Zn1 N2 C7 -9.9(5) . . . . ?
O5 Zn1 N2 C7 -98.7(4) . . . . ?
O7 Zn1 N2 C7 81.1(4) . . . . ?
O6 Zn1 N2 C9 -10.9(5) . . . . ?
O4 Zn1 N2 C9 170.9(4) . . . . ?
O5 Zn1 N2 C9 82.2(4) . . . . ?
O7 Zn1 N2 C9 -98.1(4) . . . . ?
C6 C1 C2 C3 -0.5(8) . . . . ?
C7 C1 C2 C3 -179.8(5) . . . . ?
C1 C2 C3 C4 1.5(8) . . . . ?
C1 C2 C3 N1 -179.0(5) . . . . ?
O2 N1 C3 C4 167.5(6) . . . . ?
O1 N1 C3 C4 -14.0(9) . . . . ?
O2 N1 C3 C2 -12.0(9) . . . . ?
O1 N1 C3 C2 166.6(6) . . . . ?
C2 C3 C4 C5 -1.9(9) . . . . ?
N1 C3 C4 C5 178.6(6) . . . . ?
C3 C4 C5 C6 1.2(10) . . . . ?
C4 C5 C6 C1 -0.3(10) . . . . ?
C4 C5 C6 Cl1 -178.1(5) . . . . ?
C2 C1 C6 C5 -0.1(9) . . . . ?
C7 C1 C6 C5 179.2(6) . . . . ?
C2 C1 C6 Cl1 177.8(4) . . . . ?
C7 C1 C6 Cl1 -2.9(7) . . . . ?
C9 N2 C7 N3 -4.4(6) . . . . ?
Zn1 N2 C7 N3 176.3(4) . . . . ?
C9 N2 C7 C1 174.7(5) . . . . ?
Zn1 N2 C7 C1 -4.6(7) . . . . ?
O3 N3 C7 N2 -179.4(6) . . . . ?
C8 N3 C7 N2 -4.4(7) . . . . ?
O3 N3 C7 C1 1.5(9) . . . . ?
C8 N3 C7 C1 176.5(6) . . . . ?
C2 C1 C7 N2 -74.3(7) . . . . ?
C6 C1 C7 N2 106.4(7) . . . . ?
C2 C1 C7 N3 104.7(7) . . . . ?
C6 C1 C7 N3 -74.6(7) . . . . ?
O3 N3 C8 C10' 48(3) . . . . ?
C7 N3 C8 C10' -127(3) . . . . ?
O3 N3 C8 C11 -44.0(14) . . . . ?
C7 N3 C8 C11 141.1(12) . . . . ?
O3 N3 C8 C11' -74.1(18) . . . . ?
C7 N3 C8 C11' 111.0(17) . . . . ?
O3 N3 C8 C10 74.2(12) . . . . ?
C7 N3 C8 C10 -100.8(11) . . . . ?
O3 N3 C8 C9 -174.6(6) . . . . ?
C7 N3 C8 C9 10.5(7) . . . . ?
C7 N2 C9 C13 139.6(8) . . . . ?
Zn1 N2 C9 C13 -41.1(9) . . . . ?
C7 N2 C9 C12' -147(3) . . . . ?
Zn1 N2 C9 C12' 32(3) . . . . ?
C7 N2 C9 C13' 104(3) . . . . ?
Zn1 N2 C9 C13' -77(3) . . . . ?
C7 N2 C9 C12 -104.2(8) . . . . ?
Zn1 N2 C9 C12 75.1(8) . . . . ?
C7 N2 C9 C8 10.4(6) . . . . ?
Zn1 N2 C9 C8 -170.3(4) . . . . ?
N3 C8 C9 N2 -11.8(6) . . . . ?
C10' C8 C9 N2 135(2) . . . . ?
C11 C8 C9 N2 -136.5(13) . . . . ?
C11' C8 C9 N2 -119.0(19) . . . . ?
C10 C8 C9 N2 91.4(11) . . . . ?
N3 C8 C9 C13 -132.7(9) . . . . ?
C10' C8 C9 C13 14(3) . . . . ?
C11 C8 C9 C13 102.6(15) . . . . ?
C11' C8 C9 C13 120(2) . . . . ?
C10 C8 C9 C13 -29.5(15) . . . . ?
N3 C8 C9 C12' 140(3) . . . . ?
C10' C8 C9 C12' -72(4) . . . . ?
C11 C8 C9 C12' 16(3) . . . . ?
C11' C8 C9 C12' 33(4) . . . . ?
C10 C8 C9 C12' -116(3) . . . . ?
N3 C8 C9 C13' -117(2) . . . . ?
C10' C8 C9 C13' 30(3) . . . . ?
C11 C8 C9 C13' 118(3) . . . . ?
C11' C8 C9 C13' 136(3) . . . . ?
C10 C8 C9 C13' -14(3) . . . . ?
N3 C8 C9 C12 97.6(8) . . . . ?
C10' C8 C9 C12 -115(2) . . . . ?
C11 C8 C9 C12 -27.1(16) . . . . ?
C11' C8 C9 C12 -10(2) . . . . ?
C10 C8 C9 C12 -159.2(12) . . . . ?
Zn1 O4 C15 C16 0.9(9) . . . . ?
Zn1 O4 C15 C14 -178.0(4) . . . . ?
F2' C14 C15 O4 -92.3(9) . . . . ?
F2 C14 C15 O4 -146.6(7) . . . . ?
F1 C14 C15 O4 80.9(9) . . . . ?
F3' C14 C15 O4 40.2(9) . . . . ?
F1' C14 C15 O4 149.9(7) . . . . ?
F3 C14 C15 O4 -34.3(8) . . . . ?
F2' C14 C15 C16 88.7(10) . . . . ?
F2 C14 C15 C16 34.4(9) . . . . ?
F1 C14 C15 C16 -98.1(9) . . . . ?
F3' C14 C15 C16 -138.8(8) . . . . ?
F1' C14 C15 C16 -29.1(9) . . . . ?
F3 C14 C15 C16 146.7(7) . . . . ?
O4 C15 C16 C17 -1.2(11) . . . . ?
C14 C15 C16 C17 177.6(6) . . . . ?
Zn1 O5 C17 C16 8.0(10) . . . . ?
Zn1 O5 C17 C18 -172.7(5) . . . . ?
C15 C16 C17 O5 -3.8(12) . . . . ?
C15 C16 C17 C18 177.0(7) . . . . ?
O5 C17 C18 F5 -59.2(11) . . . . ?
C16 C17 C18 F5 120.1(10) . . . . ?
O5 C17 C18 F6 62.0(11) . . . . ?
C16 C17 C18 F6 -118.7(10) . . . . ?
O5 C17 C18 F4 -179.7(8) . . . . ?
C16 C17 C18 F4 -0.4(12) . . . . ?
Zn1 O6 C20 C21 5.6(13) . . . . ?
Zn1 O6 C20 C19 -176.2(5) . . . . ?
F9' C19 C20 O6 -7.3(19) . . . . ?
F8' C19 C20 O6 118.0(15) . . . . ?
F9 C19 C20 O6 170.0(9) . . . . ?
F7' C19 C20 O6 -128.6(15) . . . . ?
F8 C19 C20 O6 -67.3(10) . . . . ?
F7 C19 C20 O6 48.8(10) . . . . ?
F9' C19 C20 C21 171.1(18) . . . . ?
F8' C19 C20 C21 -63.6(17) . . . . ?
F9 C19 C20 C21 -11.6(12) . . . . ?
F7' C19 C20 C21 49.7(16) . . . . ?
F8 C19 C20 C21 111.0(9) . . . . ?
F7 C19 C20 C21 -132.8(9) . . . . ?
O6 C20 C21 C22 -2.3(15) . . . . ?
C19 C20 C21 C22 179.6(8) . . . . ?
Zn1 O7 C22 C21 6.0(10) . . . . ?
Zn1 O7 C22 C23 -174.2(4) . . . . ?
C20 C21 C22 O7 -4.2(13) . . . . ?
C20 C21 C22 C23 176.0(8) . . . . ?
O7 C22 C23 F12 101.8(8) . . . . ?
C21 C22 C23 F12 -78.3(10) . . . . ?
O7 C22 C23 F11 -20.3(10) . . . . ?
C21 C22 C23 F11 159.5(7) . . . . ?
O7 C22 C23 F10 -136.9(7) . . . . ?
C21 C22 C23 F10 42.9(10) . . . . ?
